data_1558393
loop_
_publ_author_name
'Cui, Jin'
'Kumagai, Naoya'
'Watanabe, Takumi'
'Shibasaki, Masakatsu'

_publ_section_title
;
 Direct catalytic asymmetric and anti-selective vinylogous addition of
 butenolides to chromones
;
_journal_issue 27
_journal_name_full 'Chemical Science'
_journal_page_first 7170
_journal_page_last 7176
_journal_paper_doi 10.1039/D0SC01914C
_journal_volume 11
_journal_year 2020
_chemical_absolute_configuration ad
_chemical_formula_moiety 'C14 H11 N O6'
_chemical_formula_sum 'C14 H11 N O6'
_chemical_formula_weight 289.23
_space_group_crystal_system monoclinic
_space_group_IT_number 4
_space_group_name_Hall 'P 2yb'
_space_group_name_H-M_alt 'P 1 21 1'
_atom_sites_solution_hydrogens geom
_atom_sites_solution_primary dual
_audit_creation_date 2019-07-20
_audit_creation_method
;
Olex2 1.2
(compiled 2018.05.29 svn.r3508 for OlexSys, GUI svn.r5506)
;
_audit_update_record
;
2020-03-06 deposited with the CCDC.	2020-06-22 downloaded from the CCDC.
;
_cell_angle_alpha 90
_cell_angle_beta 105.099(2)
_cell_angle_gamma 90
_cell_formula_units_Z 4
_cell_length_a 12.4535(2)
_cell_length_b 6.54820(10)
_cell_length_c 15.9054(3)
_cell_measurement_reflns_used 9336
_cell_measurement_temperature 93.15
_cell_measurement_theta_max 76.0500
_cell_measurement_theta_min 4.0430
_cell_volume 1252.28(4)
_computing_cell_refinement 'CrysAlisPro 1.171.40.14a (Rigaku OD, 2018)'
_computing_data_collection 'CrysAlisPro 1.171.40.14a (Rigaku OD, 2018)'
_computing_data_reduction 'CrysAlisPro 1.171.40.14a (Rigaku OD, 2018)'
_computing_molecular_graphics 'Olex2 (Dolomanov et al., 2009)'
_computing_publication_material 'Olex2 (Dolomanov et al., 2009)'
_computing_structure_refinement 'ShelXL (Sheldrick, 2015)'
_computing_structure_solution 'ShelXT (Sheldrick, 2015)'
_diffrn_ambient_temperature 93.15
_diffrn_detector 'Rigaku HyPix-6000 area detector'
_diffrn_detector_area_resol_mean 10.0
_diffrn_detector_type 'HPC area detector'
_diffrn_measured_fraction_theta_full 0.999
_diffrn_measured_fraction_theta_max 0.964
_diffrn_measurement_details
;
List of Runs (angles in degrees, time in seconds):

  # Type    Start    End  Width  t~exp~   \w     \q     \k     \f   Frames
#--------------------------------------------------------------------------
  1  \w     17.00  42.00   0.50    0.31    --   47.95 -22.00 -92.00   50
  2  \w     37.00 120.00   0.50    0.31    --   47.95  38.00-180.00  166
  3  \w     91.00 122.00   0.50    1.52    --  106.49  61.00-180.00   62
  4  \w     85.00 111.00   0.50    1.52    --  106.49  77.00-180.00   52
  5  \w     31.00  61.00   0.50    1.52    --  106.49 -22.00 -92.00   60
  6  \w     41.00  66.00   0.50    1.52    --  106.49 -45.00-180.00   50
  7  \w     35.00 108.00   0.50    1.52    --  106.49 -94.00-180.00  146
  8  \w     33.00 117.00   0.50    0.31    --   47.95  57.00-120.00  168
  9  \w     36.00  75.00   0.50    1.52    --  106.49 -45.00  30.00   78
 10  \w     33.00  61.00   0.50    1.52    --  106.49 -30.00  90.00   56
 11  \w     32.00  61.00   0.50    1.52    --  106.49 -30.00 120.00   58
 12  \w     33.00  61.00   0.50    1.52    --  106.49 -30.00 150.00   56
 13  \w     35.00  63.00   0.50    1.52    --  106.49 -45.00  90.00   56
 14  \w     60.00  86.00   0.50    1.52    --  106.49 -94.00 150.00   52
 15  \w     63.00  89.00   0.50    0.31    --   47.95  22.00  73.00   52
 16  \w     36.00 121.00   0.50    0.31    --   47.95  38.00  90.00  170
 17  \w    115.00 141.00   0.50    1.52    --  106.49  22.00  73.00   52
 18  \w     87.00 114.00   0.50    1.52    --  106.49  77.00 150.00   54
 19  \w     86.00 112.00   0.50    1.52    --  106.49  77.00  90.00   52
 20  \w     91.00 117.00   0.50    1.52    --  106.49  61.00 150.00   52
 21  \w     25.00  81.00   0.50    0.31    --   47.95  77.00 150.00  112
 22  \w    -60.00  28.00   0.50    0.31    --  -47.95  22.00  73.00  176
 23  \w    -79.00 -54.00   0.50    0.31    --  -47.95 -22.00 -92.00   50
 24  \w    -67.00 -41.00   0.50    0.31    --  -47.95 -77.00-120.00   52
 25  \w   -102.00 -77.00   0.50    1.52    -- -100.00 -77.00-180.00   50
 26  \w   -102.00 -77.00   0.50    1.52    -- -100.00 -76.00-160.13   50
 27  \w   -106.00 -80.00   0.50    1.52    -- -100.00 -75.00-124.52   52
 28  \w   -111.00 -83.00   0.50    1.52    -- -100.00 -62.00-130.48   56
 29  \w   -102.00 -76.00   0.50    1.52    -- -100.00 -81.00-135.28   52
 30  \w   -105.00 -79.00   0.50    1.52    -- -100.00 -74.00-148.73   52
 31  \w   -114.00 -88.00   0.50    1.52    -- -100.00 -64.00-178.67   52
 32  \w   -118.00 -83.00   0.50    1.52    -- -100.00 -61.00-137.40   70
 33  \w   -127.00 -84.00   0.50    1.52    -- -100.00 -61.00-120.00   86
 34  \w   -131.00 -88.00   0.50    1.52    -- -100.00 -22.00 -92.00   86
 35  \w    -63.00 -29.00   0.50    1.52    -- -100.00  30.00 -90.00   68
 36  \w    -95.00 -21.00   0.50    0.31    --  -47.95 125.00-180.00  148
 37  \w   -117.00 -68.00   0.50    1.52    -- -100.00  77.00 -60.00   98
 38  \w    -65.00 -25.00   0.50    1.52    -- -100.00  22.00  73.00   80
 39  \w    -63.00 -25.00   0.50    0.31    --  -47.95 -77.00 150.00   76
 40  \w   -103.00 -77.00   0.50    1.52    -- -100.00 -77.00 150.00   52
 41  \w   -106.00 -80.00   0.50    1.52    -- -100.00 -71.00 159.97   52
 42  \w   -111.00 -85.00   0.50    1.52    -- -100.00 -73.00 159.86   52
 43  \w   -108.00 -82.00   0.50    1.52    -- -100.00 -71.00 137.93   52
 44  \w   -106.00 -80.00   0.50    1.52    -- -100.00 -72.00 171.23   52
 45  \w   -114.00 -87.00   0.50    1.52    -- -100.00 -50.00 174.61   54
 46  \w   -150.00-124.00   0.50    1.52    -- -100.00 -50.00 174.61   52
 47  \w   -166.00 -78.00   0.50    1.52    -- -100.00 -75.00 135.14  176
 48  \w   -170.00 -77.00   0.50    1.52    -- -100.00 -77.00 120.00  186
 49  \w   -166.00 -77.00   0.50    1.52    -- -100.00 -77.00 -90.00  178
 50  \w   -133.00 -83.00   0.50    1.52    -- -100.00 -61.00-150.00  100
 51  \w   -173.00-147.00   0.50    1.52    -- -100.00 -75.00-124.52   52
 52  \w   -173.00-117.00   0.50    1.52    -- -100.00 -76.00-160.13  112
;
_diffrn_measurement_device 'four-circle diffractometer'
_diffrn_measurement_device_type 'Rigaku XtaLAB Synergy-Custom'
_diffrn_measurement_method '\w scans'
_diffrn_orient_matrix_type 'CrysAlisPro convention (1999,Acta A55,543-557)'
_diffrn_orient_matrix_UB_11 0.0081579000
_diffrn_orient_matrix_UB_12 -0.0669478000
_diffrn_orient_matrix_UB_13 0.0942775000
_diffrn_orient_matrix_UB_21 0.1277627000
_diffrn_orient_matrix_UB_22 0.0116586000
_diffrn_orient_matrix_UB_23 0.0210681000
_diffrn_orient_matrix_UB_31 -0.0041590000
_diffrn_orient_matrix_UB_32 0.2253284000
_diffrn_orient_matrix_UB_33 0.0270439000
_diffrn_radiation_monochromator 'multi-layer mirror optics'
_diffrn_radiation_probe x-ray
_diffrn_radiation_type CuK\a
_diffrn_radiation_wavelength 1.54184
_diffrn_reflns_av_R_equivalents 0.0469
_diffrn_reflns_av_unetI/netI 0.0436
_diffrn_reflns_Laue_measured_fraction_full 0.999
_diffrn_reflns_Laue_measured_fraction_max 0.964
_diffrn_reflns_limit_h_max 15
_diffrn_reflns_limit_h_min -15
_diffrn_reflns_limit_k_max 8
_diffrn_reflns_limit_k_min -7
_diffrn_reflns_limit_l_max 19
_diffrn_reflns_limit_l_min -18
_diffrn_reflns_number 18430
_diffrn_reflns_point_group_measured_fraction_full 0.971
_diffrn_reflns_point_group_measured_fraction_max 0.921
_diffrn_reflns_theta_full 67.684
_diffrn_reflns_theta_max 76.423
_diffrn_reflns_theta_min 2.878
_diffrn_source 'rotating anode X-ray generator'
_diffrn_source_type micromax007
_exptl_absorpt_coefficient_mu 1.042
_exptl_absorpt_correction_T_max 1.00000
_exptl_absorpt_correction_T_min 0.74422
_exptl_absorpt_correction_type multi-scan
_exptl_absorpt_process_details
;
CrysAlisPro 1.171.40.14a (Rigaku Oxford Diffraction, 2018)
Empirical absorption correction using spherical harmonics,
 implemented in SCALE3 ABSPACK scaling algorithm.
;
_exptl_crystal_colour 'clear light colourless'
_exptl_crystal_colour_lustre clear
_exptl_crystal_colour_modifier light
_exptl_crystal_colour_primary colourless
_exptl_crystal_density_diffrn 1.534
_exptl_crystal_description needle
_exptl_crystal_F_000 600
_exptl_crystal_size_max 0.1
_exptl_crystal_size_mid 0.02
_exptl_crystal_size_min 0.02
_refine_diff_density_max 0.216
_refine_diff_density_min -0.194
_refine_diff_density_rms 0.044
_refine_ls_abs_structure_details
;
 Flack x determined using 1789 quotients [(I+)-(I-)]/[(I+)+(I-)]
 (Parsons, Flack and Wagner, Acta Cryst. B69 (2013) 249-259).
;
_refine_ls_abs_structure_Flack -0.04(10)
_refine_ls_extinction_method none
_refine_ls_goodness_of_fit_ref 1.058
_refine_ls_hydrogen_treatment constr
_refine_ls_matrix_type full
_refine_ls_number_parameters 381
_refine_ls_number_reflns 4850
_refine_ls_number_restraints 1
_refine_ls_restrained_S_all 1.058
_refine_ls_R_factor_all 0.0434
_refine_ls_R_factor_gt 0.0375
_refine_ls_shift/su_max 0.000
_refine_ls_shift/su_mean 0.000
_refine_ls_structure_factor_coef Fsqd
_refine_ls_weighting_details 'w=1/[\s^2^(Fo^2^)+(0.0490P)^2^+0.2920P] where P=(Fo^2^+2Fc^2^)/3'
_refine_ls_weighting_scheme calc
_refine_ls_wR_factor_gt 0.0924
_refine_ls_wR_factor_ref 0.0942
_reflns_Friedel_coverage 0.752
_reflns_Friedel_fraction_full 0.936
_reflns_Friedel_fraction_max 0.869
_reflns_number_gt 4567
_reflns_number_total 4850
_reflns_threshold_expression 'I > 2\s(I)'
_cod_data_source_file d0sc01914c2.cif
_cod_data_source_block exp_240
_cod_depositor_comments
;
 Adding full bibliography for 1558392--1558393.cif.

2022-05-28
Z value and formula fixed to values more according to usual
chemical conventions.                 miguel
;
_cod_original_formula_sum 'C28 H22 N2 O12'
_cod_original_formula_weight 578.47
_cod_original_formula_moiety '2(C14 H11 N O6)'
_cod_original_formula_units_Z 2
_cod_database_code 1558393
_shelx_shelxl_version_number 2018/3
_chemical_oxdiff_formula 'C H N O'
_chemical_oxdiff_usercomment Jin
_shelx_space_group_comment
;
The symmetry employed for this shelxl refinement is uniquely defined
by the following loop, which should always be used as a source of
symmetry information in preference to the above space-group names.
They are only intended as comments.
;
_shelx_estimated_absorpt_t_max 0.979
_shelx_estimated_absorpt_t_min 0.903
_reflns_odcompleteness_completeness 99.96
_reflns_odcompleteness_iscentric 1
_reflns_odcompleteness_theta 66.97
_olex2_refinement_description
;
1. Fixed Uiso
 At 1.2 times of:
  All C(H) groups, All C(H,H) groups
 At 1.5 times of:
  All C(H,H,H) groups
2.a Ternary CH refined with riding coordinates:
 C00U(H00U), C00X(H00X)
2.b Secondary CH2 refined with riding coordinates:
 C012(H01f,H01g), C014(H01a,H01b)
2.c Aromatic/amide H refined with riding coordinates:
 C00G(H00G), C00H(H00H), C00L(H00L), C00M(H00M), C00N(H00N), C00S(H00S),
 C00V(H00V), C00Y(H00Y), C00Z(H00Z), C011(H011)
2.d Idealised Me refined as rotating group:
 C015(H01c,H01d,H01e), C016(H01h,H01i,H01j)
;
_olex2_submission_special_instructions 'No special instructions were received'
_oxdiff_exptl_absorpt_empirical_details
;
Empirical correction (ABSPACK) includes:
- Absorption correction using spherical harmonics
- Frame scaling
;
_oxdiff_exptl_absorpt_empirical_full_max 1.236
_oxdiff_exptl_absorpt_empirical_full_min 0.641

loop_
_space_group_symop_operation_xyz
'x, y, z'
'-x, y+1/2, -z'

loop_
_atom_site_label
_atom_site_type_symbol
_atom_site_fract_x
_atom_site_fract_y
_atom_site_fract_z
_atom_site_U_iso_or_equiv
_atom_site_adp_type
_atom_site_occupancy
_atom_site_site_symmetry_order
_atom_site_calc_flag
_atom_site_refinement_flags_posn
_atom_site_refinement_flags_adp
_atom_site_refinement_flags_occupancy
_atom_site_disorder_assembly
_atom_site_disorder_group
O001 O 1.18445(13) 0.2590(3) 0.20383(11) 0.0224(4) Uani 1 1 d . . . . .
O002 O 1.10908(13) 0.7219(3) 0.32186(11) 0.0209(4) Uani 1 1 d . . . . .
O003 O 1.32573(15) 0.5331(3) 0.14883(12) 0.0229(4) Uani 1 1 d . . . . .
O004 O 1.28694(15) 0.4626(3) 0.40762(12) 0.0229(4) Uani 1 1 d . . . . .
O005 O 0.94754(15) 0.6616(3) 0.51498(12) 0.0259(4) Uani 1 1 d . . . . .
O006 O 0.94650(15) 0.2891(3) -0.02933(12) 0.0264(4) Uani 1 1 d . . . . .
O007 O 1.34662(18) 0.8101(3) 0.07174(14) 0.0307(5) Uani 1 1 d . . . . .
O008 O 0.72504(16) 0.2270(4) 0.28769(12) 0.0334(5) Uani 1 1 d . . . . .
O009 O 0.59517(15) 0.7284(4) 0.28277(13) 0.0373(5) Uani 1 1 d . . . . .
O00A O 1.34752(18) 0.1886(3) 0.49110(15) 0.0357(5) Uani 1 1 d . . . . .
O00B O 0.66829(16) 0.2395(6) 0.14812(14) 0.0484(7) Uani 1 1 d . . . . .
N00C N 0.74235(17) 0.2344(4) 0.21552(14) 0.0244(5) Uani 1 1 d . . . . .
O10 O 0.60086(17) 0.7316(5) 0.14851(14) 0.0481(7) Uani 1 1 d . . . . .
N00E N 0.64567(18) 0.7306(4) 0.22666(14) 0.0257(5) Uani 1 1 d . . . . .
C00F C 0.9898(2) 0.2559(4) 0.12435(16) 0.0197(5) Uani 1 1 d . . . . .
C00G C 1.3629(2) 0.7139(5) 0.50854(17) 0.0230(5) Uani 1 1 d . . . . .
H00G H 1.383484 0.842826 0.535292 0.028 Uiso 1 1 calc R . . . .
C00H C 0.8790(2) 0.2516(4) 0.12870(16) 0.0205(5) Uani 1 1 d . . . . .
H00H H 0.819729 0.257333 0.077183 0.025 Uiso 1 1 calc R . . . .
C00I C 1.07598(19) 0.2488(4) 0.20154(15) 0.0184(5) Uani 1 1 d . . . . .
C00J C 0.99700(19) 0.7284(4) 0.30259(15) 0.0191(5) Uani 1 1 d . . . . .
C00K C 0.9372(2) 0.7151(4) 0.36600(15) 0.0198(5) Uani 1 1 d . . . . .
C00L C 0.9428(2) 0.2303(4) 0.28612(16) 0.0204(5) Uani 1 1 d . . . . .
H00L H 0.925423 0.220634 0.340726 0.024 Uiso 1 1 calc R . . . .
C00M C 0.9409(2) 0.7423(4) 0.21444(15) 0.0207(5) Uani 1 1 d . . . . .
H00M H 0.981388 0.750656 0.171531 0.025 Uiso 1 1 calc R . . . .
C00N C 0.8264(2) 0.7438(5) 0.19029(16) 0.0223(5) Uani 1 1 d . . . . .
H00N H 0.787394 0.753136 0.130526 0.027 Uiso 1 1 calc R . . . .
C00O C 1.0172(2) 0.2819(4) 0.04011(16) 0.0211(5) Uani 1 1 d . . . . .
C00P C 1.2910(2) 0.6833(4) 0.41756(17) 0.0211(5) Uani 1 1 d . . . . .
C00Q C 0.8578(2) 0.2389(4) 0.20929(16) 0.0213(5) Uani 1 1 d . . . . .
C00R C 1.3564(2) 0.6279(4) 0.08224(18) 0.0223(6) Uani 1 1 d . . . . .
C00S C 1.0517(2) 0.2359(4) 0.28240(16) 0.0208(5) Uani 1 1 d . . . . .
H00S H 1.110122 0.231069 0.334452 0.025 Uiso 1 1 calc R . . . .
C00T C 0.7678(2) 0.7316(5) 0.25383(16) 0.0215(5) Uani 1 1 d . . . . .
C00U C 1.1718(2) 0.7576(5) 0.41122(15) 0.0212(5) Uani 1 1 d . . . . .
H00U H 1.173656 0.907730 0.423091 0.025 Uiso 1 1 calc R . . . .
C00V C 0.8208(2) 0.7174(4) 0.34078(16) 0.0212(5) Uani 1 1 d . . . . .
H00V H 0.779278 0.709385 0.383045 0.025 Uiso 1 1 calc R . . . .
C00W C 0.9964(2) 0.6797(4) 0.45797(17) 0.0216(5) Uani 1 1 d . . . . .
C00X C 1.2188(2) 0.2210(5) 0.12496(15) 0.0212(5) Uani 1 1 d . . . . .
H00X H 1.222854 0.070330 0.116131 0.025 Uiso 1 1 calc R . . . .
C00Y C 1.3814(2) 0.2894(5) 0.06308(17) 0.0230(6) Uani 1 1 d . . . . .
H00Y H 1.397816 0.162774 0.040008 0.028 Uiso 1 1 calc R . . . .
C00Z C 1.3948(2) 0.4709(5) 0.03093(17) 0.0244(6) Uani 1 1 d . . . . .
H00Z H 1.424436 0.495709 -0.017447 0.029 Uiso 1 1 calc R . . . .
C010 C 1.3363(2) 0.3128(4) 0.14175(17) 0.0215(5) Uani 1 1 d . . . . .
C011 C 1.3932(2) 0.5350(5) 0.54590(18) 0.0251(6) Uani 1 1 d . . . . .
H011 H 1.438715 0.514509 0.603279 0.030 Uiso 1 1 calc R . . . .
C012 C 1.1200(2) 0.6494(5) 0.47575(17) 0.0232(6) Uani 1 1 d . . . . .
H01F H 1.135604 0.501391 0.474454 0.028 Uiso 1 1 calc R . . . .
H01G H 1.155978 0.699798 0.535092 0.028 Uiso 1 1 calc R . . . .
C013 C 1.3444(2) 0.3729(5) 0.48328(19) 0.0256(6) Uani 1 1 d . . . . .
C014 C 1.1381(2) 0.3153(5) 0.04518(17) 0.0241(6) Uani 1 1 d . . . . .
H01A H 1.152259 0.464090 0.045225 0.029 Uiso 1 1 calc R . . . .
H01B H 1.154053 0.257537 -0.007819 0.029 Uiso 1 1 calc R . . . .
C015 C 1.4148(2) 0.2321(5) 0.22477(17) 0.0266(6) Uani 1 1 d . . . . .
H01C H 1.487988 0.295700 0.232969 0.040 Uiso 1 1 calc GR . . . .
H01D H 1.421843 0.083634 0.220414 0.040 Uiso 1 1 calc GR . . . .
H01E H 1.385072 0.264730 0.274495 0.040 Uiso 1 1 calc GR . . . .
C016 C 1.3386(2) 0.7754(5) 0.34742(18) 0.0270(6) Uani 1 1 d . . . . .
H01H H 1.414529 0.725126 0.354393 0.040 Uiso 1 1 calc GR . . . .
H01I H 1.339671 0.924528 0.352613 0.040 Uiso 1 1 calc GR . . . .
H01J H 1.292262 0.735905 0.289946 0.040 Uiso 1 1 calc GR . . . .

loop_
_atom_site_aniso_label
_atom_site_aniso_U_11
_atom_site_aniso_U_22
_atom_site_aniso_U_33
_atom_site_aniso_U_23
_atom_site_aniso_U_13
_atom_site_aniso_U_12
O001 0.0171(8) 0.0314(11) 0.0197(8) 0.0011(8) 0.0067(6) -0.0006(8)
O002 0.0182(8) 0.0254(10) 0.0199(8) -0.0003(8) 0.0062(6) 0.0000(8)
O003 0.0234(9) 0.0201(10) 0.0257(9) -0.0015(7) 0.0074(7) 0.0003(8)
O004 0.0216(9) 0.0188(10) 0.0293(10) -0.0027(7) 0.0083(7) -0.0015(7)
O005 0.0224(9) 0.0357(12) 0.0223(10) 0.0019(8) 0.0106(7) 0.0005(8)
O006 0.0212(9) 0.0368(13) 0.0199(9) 0.0001(8) 0.0032(7) -0.0012(8)
O007 0.0290(11) 0.0201(12) 0.0407(12) 0.0038(8) 0.0051(9) -0.0015(8)
O008 0.0264(9) 0.0469(14) 0.0319(10) 0.0013(10) 0.0164(8) -0.0004(10)
O009 0.0230(9) 0.0568(16) 0.0341(11) -0.0036(11) 0.0110(8) -0.0014(11)
O00A 0.0374(11) 0.0210(13) 0.0502(13) 0.0030(9) 0.0141(10) 0.0053(9)
O00B 0.0185(9) 0.094(2) 0.0321(11) -0.0060(13) 0.0051(8) -0.0008(13)
N00C 0.0222(10) 0.0235(13) 0.0294(11) -0.0021(10) 0.0101(9) 0.0002(10)
O10 0.0248(10) 0.087(2) 0.0285(11) 0.0047(13) 0.0005(8) -0.0046(13)
N00E 0.0214(10) 0.0279(13) 0.0264(11) -0.0001(10) 0.0038(9) -0.0002(10)
C00F 0.0199(11) 0.0170(13) 0.0222(12) 0.0007(10) 0.0052(9) -0.0019(10)
C00G 0.0168(11) 0.0246(15) 0.0275(13) -0.0029(11) 0.0054(9) -0.0003(11)
C00H 0.0192(11) 0.0187(14) 0.0231(12) -0.0014(10) 0.0046(9) -0.0010(11)
C00I 0.0167(11) 0.0155(13) 0.0230(11) -0.0008(10) 0.0053(9) -0.0006(10)
C00J 0.0191(11) 0.0147(13) 0.0242(12) -0.0004(10) 0.0068(9) 0.0003(10)
C00K 0.0215(11) 0.0181(13) 0.0210(12) -0.0014(10) 0.0076(9) 0.0009(10)
C00L 0.0231(12) 0.0170(13) 0.0231(12) -0.0009(10) 0.0095(9) 0.0001(11)
C00M 0.0241(12) 0.0189(13) 0.0211(12) 0.0001(10) 0.0097(9) -0.0018(11)
C00N 0.0243(12) 0.0221(14) 0.0197(11) 0.0005(10) 0.0042(9) 0.0014(12)
C00O 0.0218(12) 0.0194(14) 0.0223(12) -0.0001(10) 0.0059(10) -0.0005(10)
C00P 0.0217(12) 0.0170(14) 0.0257(13) -0.0020(9) 0.0084(10) -0.0011(10)
C00Q 0.0189(11) 0.0198(14) 0.0261(12) -0.0015(10) 0.0074(9) -0.0016(11)
C00R 0.0160(12) 0.0247(16) 0.0245(13) 0.0001(10) 0.0021(10) -0.0038(10)
C00S 0.0232(11) 0.0174(13) 0.0219(12) -0.0003(11) 0.0057(9) -0.0008(11)
C00T 0.0182(11) 0.0194(14) 0.0257(12) -0.0022(11) 0.0039(9) -0.0009(11)
C00U 0.0212(11) 0.0237(14) 0.0184(11) 0.0000(10) 0.0047(9) -0.0003(11)
C00V 0.0224(11) 0.0193(14) 0.0235(12) 0.0002(10) 0.0089(9) 0.0018(11)
C00W 0.0223(12) 0.0220(14) 0.0229(13) 0.0000(10) 0.0098(10) 0.0001(11)
C00X 0.0204(11) 0.0251(15) 0.0193(11) -0.0013(11) 0.0075(9) 0.0005(11)
C00Y 0.0179(11) 0.0266(15) 0.0259(13) -0.0023(10) 0.0081(10) -0.0009(11)
C00Z 0.0198(12) 0.0293(15) 0.0249(13) 0.0013(10) 0.0076(10) -0.0019(11)
C010 0.0212(12) 0.0200(14) 0.0248(13) -0.0001(10) 0.0084(10) 0.0007(10)
C011 0.0192(12) 0.0261(15) 0.0291(14) 0.0017(11) 0.0050(11) 0.0002(11)
C012 0.0203(12) 0.0297(15) 0.0206(13) 0.0024(10) 0.0070(10) 0.0013(11)
C013 0.0199(13) 0.0247(16) 0.0342(15) 0.0013(11) 0.0104(11) 0.0023(10)
C014 0.0209(12) 0.0328(16) 0.0198(12) 0.0010(10) 0.0072(10) -0.0020(11)
C015 0.0189(11) 0.0332(16) 0.0275(13) 0.0044(13) 0.0059(10) 0.0008(12)
C016 0.0229(12) 0.0305(17) 0.0302(14) 0.0010(11) 0.0118(11) -0.0039(12)

loop_
_atom_type_symbol
_atom_type_description
_atom_type_scat_dispersion_real
_atom_type_scat_dispersion_imag
_atom_type_scat_source
C C 0.0181 0.0091 'International Tables Vol C Tables 4.2.6.8 and 6.1.1.4'
H H 0.0000 0.0000 'International Tables Vol C Tables 4.2.6.8 and 6.1.1.4'
N N 0.0311 0.0180 'International Tables Vol C Tables 4.2.6.8 and 6.1.1.4'
O O 0.0492 0.0322 'International Tables Vol C Tables 4.2.6.8 and 6.1.1.4'

loop_
_geom_angle_atom_site_label_1
_geom_angle_atom_site_label_2
_geom_angle_atom_site_label_3
_geom_angle
_geom_angle_site_symmetry_1
_geom_angle_site_symmetry_3
_geom_angle_publ_flag
C00I O001 C00X 119.29(18) . . ?
C00J O002 C00U 118.56(18) . . ?
C00R O003 C010 110.0(2) . . ?
C013 O004 C00P 109.7(2) . . ?
O008 N00C C00Q 118.7(2) . . ?
O00B N00C O008 123.3(2) . . ?
O00B N00C C00Q 118.1(2) . . ?
O009 N00E O10 124.0(2) . . ?
O009 N00E C00T 118.5(2) . . ?
O10 N00E C00T 117.5(2) . . ?
C00H C00F C00I 119.6(2) . . ?
C00H C00F C00O 120.7(2) . . ?
C00I C00F C00O 119.5(2) . . ?
C011 C00G C00P 110.0(3) . . ?
C00Q C00H C00F 118.5(2) . . ?
O001 C00I C00F 123.8(2) . . ?
O001 C00I C00S 115.8(2) . . ?
C00S C00I C00F 120.4(2) . . ?
O002 C00J C00K 123.1(2) . . ?
O002 C00J C00M 116.6(2) . . ?
C00M C00J C00K 120.3(2) . . ?
C00J C00K C00W 120.1(2) . . ?
C00V C00K C00J 119.8(2) . . ?
C00V C00K C00W 119.9(2) . . ?
C00S C00L C00Q 119.6(2) . . ?
C00N C00M C00J 119.4(2) . . ?
C00M C00N C00T 119.8(2) . . ?
O006 C00O C00F 122.9(2) . . ?
O006 C00O C014 121.3(2) . . ?
C00F C00O C014 115.7(2) . . ?
O004 C00P C00G 103.4(2) . . ?
O004 C00P C00U 107.5(2) . . ?
O004 C00P C016 108.9(2) . . ?
C00G C00P C00U 110.0(2) . . ?
C00G C00P C016 114.0(2) . . ?
C016 C00P C00U 112.4(2) . . ?
C00H C00Q N00C 119.5(2) . . ?
C00H C00Q C00L 122.2(2) . . ?
C00L C00Q N00C 118.2(2) . . ?
O003 C00R C00Z 108.1(2) . . ?
O007 C00R O003 121.3(3) . . ?
O007 C00R C00Z 130.6(3) . . ?
C00L C00S C00I 119.6(2) . . ?
C00N C00T N00E 119.0(2) . . ?
C00V C00T N00E 119.0(2) . . ?
C00V C00T C00N 122.0(2) . . ?
O002 C00U C00P 106.06(19) . . ?
O002 C00U C012 111.8(2) . . ?
C012 C00U C00P 112.3(2) . . ?
C00T C00V C00K 118.7(2) . . ?
O005 C00W C00K 122.3(2) . . ?
O005 C00W C012 122.0(2) . . ?
C00K C00W C012 115.4(2) . . ?
O001 C00X C010 105.33(19) . . ?
O001 C00X C014 111.8(2) . . ?
C014 C00X C010 112.1(2) . . ?
C00Z C00Y C010 110.0(3) . . ?
C00Y C00Z C00R 108.8(2) . . ?
O003 C010 C00X 107.4(2) . . ?
O003 C010 C00Y 103.1(2) . . ?
O003 C010 C015 109.2(2) . . ?
C00Y C010 C00X 111.1(2) . . ?
C00Y C010 C015 113.1(2) . . ?
C015 C010 C00X 112.5(2) . . ?
C00G C011 C013 108.3(2) . . ?
C00W C012 C00U 113.9(2) . . ?
O004 C013 C011 108.4(2) . . ?
O00A C013 O004 121.0(3) . . ?
O00A C013 C011 130.6(3) . . ?
C00O C014 C00X 114.7(2) . . ?

loop_
_geom_bond_atom_site_label_1
_geom_bond_atom_site_label_2
_geom_bond_distance
_geom_bond_site_symmetry_2
_geom_bond_publ_flag
O001 C00I 1.343(3) . ?
O001 C00X 1.448(3) . ?
O002 C00J 1.349(3) . ?
O002 C00U 1.451(3) . ?
O003 C00R 1.365(3) . ?
O003 C010 1.455(3) . ?
O004 C00P 1.453(3) . ?
O004 C013 1.363(4) . ?
O005 C00W 1.222(3) . ?
O006 C00O 1.221(3) . ?
O007 C00R 1.207(3) . ?
O008 N00C 1.223(3) . ?
O009 N00E 1.218(3) . ?
O00A C013 1.213(4) . ?
O00B N00C 1.219(3) . ?
N00C C00Q 1.467(3) . ?
O10 N00E 1.223(3) . ?
N00E C00T 1.469(3) . ?
C00F C00H 1.400(3) . ?
C00F C00I 1.405(3) . ?
C00F C00O 1.476(3) . ?
C00G C00P 1.503(4) . ?
C00G C011 1.324(4) . ?
C00H C00Q 1.377(3) . ?
C00I C00S 1.399(3) . ?
C00J C00K 1.404(3) . ?
C00J C00M 1.397(3) . ?
C00K C00V 1.401(3) . ?
C00K C00W 1.475(4) . ?
C00L C00Q 1.393(4) . ?
C00L C00S 1.373(3) . ?
C00M C00N 1.377(3) . ?
C00N C00T 1.394(4) . ?
C00O C014 1.504(4) . ?
C00P C00U 1.541(3) . ?
C00P C016 1.518(4) . ?
C00R C00Z 1.468(4) . ?
C00T C00V 1.371(4) . ?
C00U C012 1.522(4) . ?
C00W C012 1.505(4) . ?
C00X C010 1.540(3) . ?
C00X C014 1.528(4) . ?
C00Y C00Z 1.322(4) . ?
C00Y C010 1.507(4) . ?
C010 C015 1.518(4) . ?
C011 C013 1.474(4) . ?
